data_4028312
loop_
_publ_author_name
'Ming-Chang P. Yeh'
'Chia-Jung Liang'
'Tzu-Lin Huang'
'Hsiao-Ju Hsu'
'Yu-Shuo Tsau'

_publ_section_title
;
 Transition-Metal-Free Carbofluorination of TBS-Protected
 Nitrogen-Containing Cyclic Enynols: Synthesis of Fluorinated Azabicycles
;
_journal_name_full 'Journal of Organic Chemistry'
_journal_page_first 5521
_journal_page_last 5529
_journal_paper_doi 10.1021/jo400634c
_journal_volume 78
_journal_year 2013
_chemical_formula_moiety 'C24 H27 N O3 S'
_chemical_formula_sum 'C24 H27 N O3 S'
_chemical_formula_weight 409.53
_chemical_name_systematic
;
 ?
;
_space_group_IT_number 14
_symmetry_cell_setting monoclinic
_symmetry_space_group_name_Hall '-P 2yn'
_symmetry_space_group_name_H-M 'P 1 21/n 1'
_atom_sites_solution_hydrogens geom
_atom_sites_solution_primary direct
_atom_sites_solution_secondary difmap
_audit_creation_method SHELXL-97
_cell_angle_alpha 90.00
_cell_angle_beta 116.959(6)
_cell_angle_gamma 90.00
_cell_formula_units_Z 8
_cell_length_a 21.569(3)
_cell_length_b 10.1700(15)
_cell_length_c 21.832(3)
_cell_measurement_reflns_used 0
_cell_measurement_temperature 200(2)
_cell_measurement_theta_max 0
_cell_measurement_theta_min 0
_cell_volume 4268.6(11)
_computing_molecular_graphics 'Ortep-3 for Windows (Farrugia, 1997)'
_computing_publication_material 'WinGX publication routines (Farrugia, 1999)'
_computing_structure_refinement 'SHELXL-97 (Sheldrick, 1997)'
_computing_structure_solution 'SHELXS-86 (Sheldrick, 1986)'
_diffrn_ambient_temperature 200(2)
_diffrn_measured_fraction_theta_full 0.991
_diffrn_measured_fraction_theta_max 0.991
_diffrn_radiation_monochromator graphite
_diffrn_radiation_source 'fine-focus sealed tube'
_diffrn_radiation_type MoK\a
_diffrn_radiation_wavelength 0.71073
_diffrn_reflns_av_R_equivalents 0.0926
_diffrn_reflns_av_sigmaI/netI 0.1436
_diffrn_reflns_limit_h_max 25
_diffrn_reflns_limit_h_min -23
_diffrn_reflns_limit_k_max 9
_diffrn_reflns_limit_k_min -12
_diffrn_reflns_limit_l_max 26
_diffrn_reflns_limit_l_min -26
_diffrn_reflns_number 21560
_diffrn_reflns_theta_full 25.17
_diffrn_reflns_theta_max 25.17
_diffrn_reflns_theta_min 1.10
_exptl_absorpt_coefficient_mu 0.177
_exptl_absorpt_correction_T_max 0.9639
_exptl_absorpt_correction_T_min 0.9408
_exptl_absorpt_correction_type multi-scan
_exptl_crystal_colour colorless
_exptl_crystal_density_diffrn 1.274
_exptl_crystal_description prism
_exptl_crystal_F_000 1744
_exptl_crystal_size_max 0.35
_exptl_crystal_size_mid 0.30
_exptl_crystal_size_min 0.21
_refine_diff_density_max 0.401
_refine_diff_density_min -0.526
_refine_diff_density_rms 0.115
_refine_ls_extinction_method none
_refine_ls_goodness_of_fit_ref 1.077
_refine_ls_hydrogen_treatment constr
_refine_ls_matrix_type full
_refine_ls_number_parameters 523
_refine_ls_number_reflns 7598
_refine_ls_number_restraints 0
_refine_ls_restrained_S_all 1.077
_refine_ls_R_factor_all 0.2003
_refine_ls_R_factor_gt 0.0985
_refine_ls_shift/su_max 0.000
_refine_ls_shift/su_mean 0.000
_refine_ls_structure_factor_coef Fsqd
_refine_ls_weighting_details 'calc w=1/[\s^2^(Fo^2^)+(0.1556P)^2^+6.7869P] where P=(Fo^2^+2Fc^2^)/3'
_refine_ls_weighting_scheme calc
_refine_ls_wR_factor_gt 0.2905
_refine_ls_wR_factor_ref 0.3483
_reflns_number_gt 3486
_reflns_number_total 7598
_reflns_threshold_expression >2sigma(I)
_cod_data_source_file jo400634c_si_009.cif
_cod_data_source_block ch14463
_cod_original_sg_symbol_H-M 'P 21/n'
_cod_database_code 4028312

loop_
_symmetry_equiv_pos_as_xyz
'x, y, z'
'-x+1/2, y+1/2, -z+1/2'
'-x, -y, -z'
'x-1/2, -y-1/2, z-1/2'

loop_
_atom_site_label
_atom_site_type_symbol
_atom_site_fract_x
_atom_site_fract_y
_atom_site_fract_z
_atom_site_U_iso_or_equiv
_atom_site_adp_type
_atom_site_occupancy
_atom_site_symmetry_multiplicity
_atom_site_calc_flag
_atom_site_refinement_flags
C1 C 0.1228(4) 0.9286(7) 0.8702(4) 0.0406(19) Uani 1 1 d .
C2 C 0.1859(4) 0.9977(9) 0.8968(4) 0.055(2) Uani 1 1 d .
H2 H 0.2286 0.9515 0.9206 0.065 Uiso 1 1 calc R
C3 C 0.1867(5) 1.1297(10) 0.8890(5) 0.064(3) Uani 1 1 d .
H3 H 0.2299 1.1747 0.9074 0.077 Uiso 1 1 calc R
C4 C 0.1260(6) 1.2000(9) 0.8548(5) 0.063(3) Uani 1 1 d .
C5 C 0.1281(6) 1.3470(9) 0.8460(6) 0.089(4) Uani 1 1 d .
H5A H 0.1765 1.3771 0.8685 0.133 Uiso 1 1 calc R
H5B H 0.1019 1.3908 0.8669 0.133 Uiso 1 1 calc R
H5C H 0.1074 1.3684 0.7969 0.133 Uiso 1 1 calc R
C6 C 0.0639(5) 1.1350(9) 0.8283(5) 0.061(2) Uani 1 1 d .
H6 H 0.0219 1.1829 0.8041 0.073 Uiso 1 1 calc R
C7 C 0.0611(4) 1.0013(9) 0.8360(4) 0.053(2) Uani 1 1 d .
H7 H 0.0174 0.9579 0.8183 0.064 Uiso 1 1 calc R
C8 C 0.0778(4) 0.7094(8) 0.7459(4) 0.048(2) Uani 1 1 d .
H8A H 0.0786 0.8005 0.7302 0.057 Uiso 1 1 calc R
H8B H 0.0320 0.6945 0.7450 0.057 Uiso 1 1 calc R
C9 C 0.0872(4) 0.6145(7) 0.6984(4) 0.0428(19) Uani 1 1 d .
C10 C 0.0380(4) 0.5365(7) 0.6570(4) 0.046(2) Uani 1 1 d .
H10 H -0.0042 0.5356 0.6609 0.055 Uiso 1 1 calc R
C11 C 0.0419(4) 0.4497(8) 0.6049(4) 0.059(2) Uani 1 1 d .
H11A H -0.0014 0.4581 0.5613 0.071 Uiso 1 1 calc R
H11B H 0.0459 0.3572 0.6205 0.071 Uiso 1 1 calc R
C12 C 0.1043(5) 0.4840(9) 0.5925(5) 0.066(3) Uani 1 1 d .
H12A H 0.1128 0.4119 0.5668 0.079 Uiso 1 1 calc R
H12B H 0.0942 0.5651 0.5645 0.079 Uiso 1 1 calc R
C13 C 0.1687(4) 0.5048(8) 0.6606(4) 0.055(2) Uani 1 1 d .
H13A H 0.1789 0.4228 0.6879 0.066 Uiso 1 1 calc R
H13B H 0.2089 0.5237 0.6517 0.066 Uiso 1 1 calc R
C14 C 0.1600(4) 0.6163(7) 0.7019(4) 0.0413(19) Uani 1 1 d .
H14 H 0.1661 0.7014 0.6824 0.050 Uiso 1 1 calc R
C15 C 0.2146(4) 0.6083(7) 0.7772(4) 0.0416(19) Uani 1 1 d .
H15 H 0.2118 0.5194 0.7953 0.050 Uiso 1 1 calc R
C16 C 0.2887(4) 0.6277(7) 0.7847(4) 0.0401(19) Uani 1 1 d .
C17 C 0.3468(4) 0.5476(7) 0.8352(4) 0.0342(17) Uani 1 1 d .
C18 C 0.3408(4) 0.4638(7) 0.8808(4) 0.043(2) Uani 1 1 d .
H18 H 0.2976 0.4574 0.8823 0.052 Uiso 1 1 calc R
C19 C 0.3961(4) 0.3880(7) 0.9250(4) 0.0430(19) Uani 1 1 d .
H19 H 0.3895 0.3291 0.9553 0.052 Uiso 1 1 calc R
C20 C 0.4605(4) 0.3949(8) 0.9265(4) 0.0425(19) Uani 1 1 d .
C21 C 0.5207(4) 0.3111(8) 0.9733(4) 0.056(2) Uani 1 1 d .
H21A H 0.5061 0.2543 1.0007 0.083 Uiso 1 1 calc R
H21B H 0.5590 0.3677 1.0040 0.083 Uiso 1 1 calc R
H21C H 0.5363 0.2568 0.9459 0.083 Uiso 1 1 calc R
C22 C 0.4663(4) 0.4851(8) 0.8804(4) 0.051(2) Uani 1 1 d .
H22 H 0.5101 0.4946 0.8804 0.061 Uiso 1 1 calc R
C23 C 0.4123(4) 0.5591(8) 0.8360(4) 0.044(2) Uani 1 1 d .
H23 H 0.4185 0.6183 0.8056 0.053 Uiso 1 1 calc R
C24 C 0.2032(4) 0.7116(8) 0.8214(4) 0.0417(19) Uani 1 1 d .
H24A H 0.2389 0.7024 0.8698 0.050 Uiso 1 1 calc R
H24B H 0.2073 0.8007 0.8053 0.050 Uiso 1 1 calc R
C25 C 0.3661(4) 0.4030(8) 0.1169(4) 0.045(2) Uani 1 1 d .
C26 C 0.3935(4) 0.4788(8) 0.1763(5) 0.051(2) Uani 1 1 d .
H26 H 0.4187 0.4383 0.2199 0.061 Uiso 1 1 calc R
C27 C 0.3838(4) 0.6137(8) 0.1715(5) 0.054(2) Uani 1 1 d .
H27 H 0.4030 0.6642 0.2126 0.065 Uiso 1 1 calc R
C28 C 0.3481(4) 0.6768(9) 0.1107(6) 0.058(2) Uani 1 1 d .
C29 C 0.3377(5) 0.8210(9) 0.1073(6) 0.089(4) Uani 1 1 d .
H29A H 0.3617 0.8582 0.1537 0.134 Uiso 1 1 calc R
H29B H 0.2879 0.8405 0.0877 0.134 Uiso 1 1 calc R
H29C H 0.3567 0.8598 0.0783 0.134 Uiso 1 1 calc R
C30 C 0.3206(4) 0.6024(11) 0.0520(6) 0.071(3) Uani 1 1 d .
H30 H 0.2950 0.6444 0.0088 0.085 Uiso 1 1 calc R
C31 C 0.3293(4) 0.4662(9) 0.0542(4) 0.052(2) Uani 1 1 d .
H31 H 0.3100 0.4167 0.0128 0.062 Uiso 1 1 calc R
C32 C 0.2433(4) 0.1908(7) 0.0827(4) 0.0438(19) Uani 1 1 d .
H32A H 0.2413 0.1728 0.0373 0.053 Uiso 1 1 calc R
H32B H 0.2291 0.2832 0.0832 0.053 Uiso 1 1 calc R
C33 C 0.1941(4) 0.0998(7) 0.0941(4) 0.0427(19) Uani 1 1 d .
C34 C 0.1500(4) 0.0222(8) 0.0447(4) 0.056(2) Uani 1 1 d .
H34 H 0.1518 0.0229 0.0021 0.067 Uiso 1 1 calc R
C35 C 0.0982(4) -0.0650(9) 0.0504(4) 0.056(2) Uani 1 1 d .
H35A H 0.1148 -0.1571 0.0556 0.068 Uiso 1 1 calc R
H35B H 0.0538 -0.0592 0.0077 0.068 Uiso 1 1 calc R
C36 C 0.0862(4) -0.0274(9) 0.1114(4) 0.060(2) Uani 1 1 d .
H36A H 0.0575 0.0532 0.1006 0.072 Uiso 1 1 calc R
H36B H 0.0610 -0.0988 0.1214 0.072 Uiso 1 1 calc R
C37 C 0.1545(4) -0.0038(8) 0.1729(4) 0.058(2) Uani 1 1 d .
H37A H 0.1813 -0.0869 0.1845 0.069 Uiso 1 1 calc R
H37B H 0.1455 0.0189 0.2123 0.069 Uiso 1 1 calc R
C38 C 0.1989(4) 0.1032(7) 0.1649(4) 0.0407(19) Uani 1 1 d .
H38 H 0.1801 0.1897 0.1706 0.049 Uiso 1 1 calc R
C39 C 0.2745(4) 0.0946(7) 0.2191(4) 0.0379(18) Uani 1 1 d .
H39 H 0.2922 0.0039 0.2188 0.045 Uiso 1 1 calc R
C40 C 0.2804(4) 0.1227(7) 0.2903(4) 0.0401(19) Uani 1 1 d .
C41 C 0.3301(3) 0.0458(7) 0.3499(4) 0.0351(17) Uani 1 1 d .
C42 C 0.3773(4) -0.0449(7) 0.3479(4) 0.0419(19) Uani 1 1 d .
H42 H 0.3786 -0.0606 0.3055 0.050 Uiso 1 1 calc R
C43 C 0.4219(4) -0.1118(8) 0.4052(4) 0.049(2) Uani 1 1 d .
H43 H 0.4544 -0.1712 0.4022 0.059 Uiso 1 1 calc R
C44 C 0.4208(4) -0.0950(8) 0.4677(4) 0.049(2) Uani 1 1 d .
C45 C 0.4669(4) -0.1749(8) 0.5298(4) 0.058(2) Uani 1 1 d .
H45A H 0.4591 -0.1486 0.5689 0.087 Uiso 1 1 calc R
H45B H 0.5157 -0.1597 0.5408 0.087 Uiso 1 1 calc R
H45C H 0.4559 -0.2684 0.5201 0.087 Uiso 1 1 calc R
C46 C 0.3747(4) -0.0015(8) 0.4708(4) 0.047(2) Uani 1 1 d .
H46 H 0.3735 0.0135 0.5132 0.057 Uiso 1 1 calc R
C47 C 0.3312(4) 0.0690(8) 0.4138(4) 0.043(2) Uani 1 1 d .
H47 H 0.3015 0.1340 0.4176 0.052 Uiso 1 1 calc R
C48 C 0.3199(4) 0.1934(7) 0.2053(4) 0.0410(19) Uani 1 1 d .
H48A H 0.3046 0.2840 0.2083 0.049 Uiso 1 1 calc R
H48B H 0.3689 0.1838 0.2404 0.049 Uiso 1 1 calc R
N1 N 0.1332(3) 0.6932(6) 0.8164(3) 0.0415(16) Uani 1 1 d .
N2 N 0.3145(3) 0.1711(6) 0.1370(3) 0.0386(15) Uani 1 1 d .
O1 O 0.1771(3) 0.7228(6) 0.9410(3) 0.0630(17) Uani 1 1 d .
O2 O 0.0503(3) 0.7231(6) 0.8646(3) 0.0582(16) Uani 1 1 d .
O3 O 0.2984(3) 0.7113(5) 0.7499(3) 0.0515(14) Uani 1 1 d .
O4 O 0.4410(3) 0.2039(5) 0.1805(3) 0.0551(15) Uani 1 1 d .
O5 O 0.3642(3) 0.1864(6) 0.0554(3) 0.0634(17) Uani 1 1 d .
O6 O 0.2452(3) 0.2104(5) 0.2968(3) 0.0507(14) Uani 1 1 d .
S1 S 0.11993(11) 0.7593(2) 0.87806(11) 0.0431(6) Uani 1 1 d .
S2 S 0.37682(11) 0.2319(2) 0.12182(11) 0.0447(6) Uani 1 1 d .

loop_
_atom_site_aniso_label
_atom_site_aniso_U_11
_atom_site_aniso_U_22
_atom_site_aniso_U_33
_atom_site_aniso_U_23
_atom_site_aniso_U_13
_atom_site_aniso_U_12
C1 0.047(5) 0.046(5) 0.040(5) -0.004(4) 0.030(4) -0.001(4)
C2 0.051(5) 0.067(7) 0.059(6) -0.008(5) 0.037(5) -0.008(5)
C3 0.080(7) 0.063(7) 0.073(7) -0.019(5) 0.055(6) -0.027(6)
C4 0.091(8) 0.060(6) 0.059(6) 0.001(5) 0.053(6) -0.011(6)
C5 0.149(10) 0.044(6) 0.119(10) 0.001(6) 0.102(9) 0.000(6)
C6 0.073(7) 0.051(6) 0.058(6) -0.002(5) 0.030(5) 0.009(5)
C7 0.055(6) 0.055(6) 0.055(6) -0.010(4) 0.029(5) -0.008(4)
C8 0.046(5) 0.051(5) 0.050(5) 0.007(4) 0.026(4) 0.007(4)
C9 0.050(5) 0.038(5) 0.049(5) 0.009(4) 0.030(4) 0.001(4)
C10 0.046(5) 0.034(5) 0.064(6) -0.005(4) 0.031(5) -0.004(4)
C11 0.058(6) 0.050(6) 0.059(6) -0.001(5) 0.019(5) -0.019(4)
C12 0.081(7) 0.058(6) 0.065(6) -0.021(5) 0.038(6) -0.016(5)
C13 0.055(6) 0.056(6) 0.060(6) -0.016(5) 0.033(5) -0.004(4)
C14 0.047(5) 0.038(4) 0.044(5) 0.004(4) 0.025(4) -0.006(4)
C15 0.040(4) 0.039(5) 0.054(5) 0.008(4) 0.028(4) 0.003(4)
C16 0.050(5) 0.033(4) 0.051(5) -0.007(4) 0.035(4) -0.011(4)
C17 0.036(4) 0.032(4) 0.037(4) -0.011(3) 0.019(4) 0.000(3)
C18 0.044(5) 0.043(5) 0.050(5) 0.002(4) 0.028(4) -0.001(4)
C19 0.046(5) 0.044(5) 0.048(5) 0.002(4) 0.029(4) -0.001(4)
C20 0.043(5) 0.042(5) 0.045(5) -0.006(4) 0.022(4) 0.004(4)
C21 0.048(5) 0.048(5) 0.065(6) 0.002(4) 0.021(5) 0.007(4)
C22 0.034(5) 0.059(6) 0.063(6) -0.012(5) 0.025(5) -0.007(4)
C23 0.046(5) 0.045(5) 0.056(5) -0.008(4) 0.035(4) -0.009(4)
C24 0.038(4) 0.050(5) 0.045(5) 0.001(4) 0.025(4) -0.002(4)
C25 0.049(5) 0.044(5) 0.052(5) 0.004(4) 0.033(5) -0.003(4)
C26 0.050(5) 0.054(6) 0.059(6) 0.001(5) 0.034(5) -0.001(4)
C27 0.053(5) 0.046(6) 0.074(7) -0.011(5) 0.038(5) -0.013(4)
C28 0.043(5) 0.052(6) 0.082(8) 0.008(6) 0.032(6) 0.006(4)
C29 0.089(8) 0.051(7) 0.157(12) 0.000(7) 0.083(8) 0.005(5)
C30 0.048(6) 0.092(9) 0.077(8) 0.034(7) 0.031(6) 0.014(5)
C31 0.038(5) 0.072(7) 0.049(6) 0.011(5) 0.023(4) 0.002(4)
C32 0.052(5) 0.044(5) 0.039(5) 0.000(4) 0.023(4) -0.002(4)
C33 0.050(5) 0.038(5) 0.046(5) 0.007(4) 0.028(4) 0.009(4)
C34 0.072(6) 0.049(5) 0.049(6) -0.011(4) 0.030(5) -0.010(5)
C35 0.048(5) 0.065(6) 0.059(6) -0.011(5) 0.027(5) -0.010(4)
C36 0.063(6) 0.062(6) 0.062(6) -0.012(5) 0.035(5) -0.018(5)
C37 0.067(6) 0.055(6) 0.054(6) 0.000(4) 0.031(5) -0.015(5)
C38 0.052(5) 0.029(4) 0.044(5) -0.001(3) 0.024(4) 0.004(4)
C39 0.043(5) 0.029(4) 0.044(5) -0.001(3) 0.022(4) 0.002(3)
C40 0.051(5) 0.032(4) 0.042(5) -0.002(4) 0.026(4) -0.009(4)
C41 0.034(4) 0.034(4) 0.041(5) 0.001(3) 0.020(4) -0.004(3)
C42 0.057(5) 0.035(4) 0.041(5) -0.005(4) 0.029(4) 0.001(4)
C43 0.051(5) 0.045(5) 0.055(6) -0.009(4) 0.027(5) 0.008(4)
C44 0.049(5) 0.043(5) 0.051(5) 0.003(4) 0.020(4) -0.008(4)
C45 0.059(6) 0.049(5) 0.059(6) 0.002(4) 0.020(5) 0.004(4)
C46 0.058(5) 0.051(5) 0.035(5) -0.002(4) 0.023(4) 0.008(4)
C47 0.049(5) 0.053(5) 0.038(5) -0.001(4) 0.028(4) 0.000(4)
C48 0.044(5) 0.042(5) 0.037(5) 0.003(4) 0.019(4) 0.004(4)
N1 0.040(4) 0.049(4) 0.036(4) 0.001(3) 0.017(3) 0.000(3)
N2 0.040(4) 0.040(4) 0.041(4) -0.005(3) 0.023(3) -0.002(3)
O1 0.063(4) 0.089(5) 0.044(4) 0.013(3) 0.030(3) 0.013(3)
O2 0.057(4) 0.064(4) 0.073(4) 0.003(3) 0.047(3) -0.004(3)
O3 0.053(3) 0.052(4) 0.058(4) 0.010(3) 0.033(3) 0.000(3)
O4 0.046(3) 0.058(4) 0.064(4) 0.005(3) 0.028(3) 0.016(3)
O5 0.074(4) 0.072(4) 0.066(4) -0.019(3) 0.051(4) -0.008(3)
O6 0.066(4) 0.044(3) 0.051(4) 0.004(3) 0.034(3) 0.019(3)
S1 0.0489(12) 0.0472(13) 0.0461(13) 0.0065(10) 0.0327(11) 0.0028(10)
S2 0.0489(13) 0.0463(13) 0.0516(13) -0.0013(10) 0.0338(11) 0.0017(10)

loop_
_atom_type_symbol
_atom_type_description
_atom_type_scat_dispersion_real
_atom_type_scat_dispersion_imag
_atom_type_scat_source
C C 0.0033 0.0016 'International Tables Vol C Tables 4.2.6.8 and 6.1.1.4'
H H 0.0000 0.0000 'International Tables Vol C Tables 4.2.6.8 and 6.1.1.4'
N N 0.0061 0.0033 'International Tables Vol C Tables 4.2.6.8 and 6.1.1.4'
O O 0.0106 0.0060 'International Tables Vol C Tables 4.2.6.8 and 6.1.1.4'
S S 0.1246 0.1234 'International Tables Vol C Tables 4.2.6.8 and 6.1.1.4'

loop_
_geom_angle_atom_site_label_1
_geom_angle_atom_site_label_2
_geom_angle_atom_site_label_3
_geom_angle
C7 C1 C2 117.7(8)
C7 C1 S1 120.4(6)
C2 C1 S1 121.9(6)
C3 C2 C1 120.6(9)
C3 C2 H2 119.7
C1 C2 H2 119.7
C2 C3 C4 121.4(9)
C2 C3 H3 119.3
C4 C3 H3 119.3
C6 C4 C3 119.2(9)
C6 C4 C5 120.4(10)
C3 C4 C5 120.4(9)
C4 C5 H5A 109.5
C4 C5 H5B 109.5
H5A C5 H5B 109.5
C4 C5 H5C 109.5
H5A C5 H5C 109.5
H5B C5 H5C 109.5
C4 C6 C7 121.1(9)
C4 C6 H6 119.5
C7 C6 H6 119.5
C6 C7 C1 120.1(8)
C6 C7 H7 119.9
C1 C7 H7 119.9
N1 C8 C9 110.6(6)
N1 C8 H8A 109.5
C9 C8 H8A 109.5
N1 C8 H8B 109.5
C9 C8 H8B 109.5
H8A C8 H8B 108.1
C10 C9 C8 123.3(7)
C10 C9 C14 122.2(7)
C8 C9 C14 114.5(7)
C9 C10 C11 125.9(7)
C9 C10 H10 117.1
C11 C10 H10 117.1
C10 C11 C12 111.4(7)
C10 C11 H11A 109.4
C12 C11 H11A 109.4
C10 C11 H11B 109.4
C12 C11 H11B 109.4
H11A C11 H11B 108.0
C13 C12 C11 110.1(7)
C13 C12 H12A 109.6
C11 C12 H12A 109.6
C13 C12 H12B 109.6
C11 C12 H12B 109.6
H12A C12 H12B 108.1
C14 C13 C12 112.5(7)
C14 C13 H13A 109.1
C12 C13 H13A 109.1
C14 C13 H13B 109.1
C12 C13 H13B 109.1
H13A C13 H13B 107.8
C13 C14 C15 111.0(6)
C13 C14 C9 111.2(6)
C15 C14 C9 108.9(6)
C13 C14 H14 108.6
C15 C14 H14 108.6
C9 C14 H14 108.6
C24 C15 C14 112.3(6)
C24 C15 C16 107.5(6)
C14 C15 C16 111.3(6)
C24 C15 H15 108.6
C14 C15 H15 108.6
C16 C15 H15 108.5
O3 C16 C17 121.4(6)
O3 C16 C15 118.9(7)
C17 C16 C15 119.6(6)
C18 C17 C23 118.0(7)
C18 C17 C16 124.1(6)
C23 C17 C16 117.9(7)
C17 C18 C19 121.5(7)
C17 C18 H18 119.2
C19 C18 H18 119.2
C20 C19 C18 122.1(7)
C20 C19 H19 119.0
C18 C19 H19 119.0
C19 C20 C22 115.5(7)
C19 C20 C21 122.6(7)
C22 C20 C21 121.9(7)
C20 C21 H21A 109.5
C20 C21 H21B 109.5
H21A C21 H21B 109.5
C20 C21 H21C 109.5
H21A C21 H21C 109.5
H21B C21 H21C 109.5
C23 C22 C20 123.2(7)
C23 C22 H22 118.4
C20 C22 H22 118.4
C22 C23 C17 119.6(7)
C22 C23 H23 120.2
C17 C23 H23 120.2
N1 C24 C15 108.6(6)
N1 C24 H24A 110.0
C15 C24 H24A 110.0
N1 C24 H24B 110.0
C15 C24 H24B 110.0
H24A C24 H24B 108.3
C26 C25 C31 118.3(8)
C26 C25 S2 120.4(6)
C31 C25 S2 121.3(7)
C27 C26 C25 119.6(8)
C27 C26 H26 120.2
C25 C26 H26 120.2
C28 C27 C26 122.7(9)
C28 C27 H27 118.6
C26 C27 H27 118.6
C27 C28 C30 117.9(9)
C27 C28 C29 121.6(10)
C30 C28 C29 120.6(10)
C28 C29 H29A 109.5
C28 C29 H29B 109.5
H29A C29 H29B 109.5
C28 C29 H29C 109.5
H29A C29 H29C 109.5
H29B C29 H29C 109.5
C28 C30 C31 121.4(9)
C28 C30 H30 119.3
C31 C30 H30 119.3
C25 C31 C30 120.1(9)
C25 C31 H31 120.0
C30 C31 H31 120.0
N2 C32 C33 109.8(6)
N2 C32 H32A 109.7
C33 C32 H32A 109.7
N2 C32 H32B 109.7
C33 C32 H32B 109.7
H32A C32 H32B 108.2
C34 C33 C38 122.5(7)
C34 C33 C32 122.0(7)
C38 C33 C32 115.5(7)
C33 C34 C35 125.6(8)
C33 C34 H34 117.2
C35 C34 H34 117.2
C34 C35 C36 111.0(7)
C34 C35 H35A 109.4
C36 C35 H35A 109.4
C34 C35 H35B 109.4
C36 C35 H35B 109.4
H35A C35 H35B 108.0
C37 C36 C35 109.8(7)
C37 C36 H36A 109.7
C35 C36 H36A 109.7
C37 C36 H36B 109.7
C35 C36 H36B 109.7
H36A C36 H36B 108.2
C36 C37 C38 115.4(7)
C36 C37 H37A 108.4
C38 C37 H37A 108.4
C36 C37 H37B 108.4
C38 C37 H37B 108.4
H37A C37 H37B 107.5
C33 C38 C37 110.6(6)
C33 C38 C39 110.3(6)
C37 C38 C39 112.4(6)
C33 C38 H38 107.8
C37 C38 H38 107.8
C39 C38 H38 107.8
C38 C39 C48 111.4(6)
C38 C39 C40 110.2(6)
C48 C39 C40 108.3(6)
C38 C39 H39 109.0
C48 C39 H39 109.0
C40 C39 H39 109.0
O6 C40 C41 121.6(7)
O6 C40 C39 119.0(7)
C41 C40 C39 119.3(6)
C42 C41 C47 117.5(7)
C42 C41 C40 124.8(7)
C47 C41 C40 117.7(6)
C43 C42 C41 121.6(7)
C43 C42 H42 119.2
C41 C42 H42 119.2
C42 C43 C44 121.4(7)
C42 C43 H43 119.3
C44 C43 H43 119.3
C43 C44 C46 117.6(7)
C43 C44 C45 121.3(8)
C46 C44 C45 121.1(7)
C44 C45 H45A 109.5
C44 C45 H45B 109.5
H45A C45 H45B 109.5
C44 C45 H45C 109.5
H45A C45 H45C 109.5
H45B C45 H45C 109.5
C47 C46 C44 121.2(7)
C47 C46 H46 119.4
C44 C46 H46 119.4
C46 C47 C41 120.7(7)
C46 C47 H47 119.7
C41 C47 H47 119.7
N2 C48 C39 109.8(6)
N2 C48 H48A 109.7
C39 C48 H48A 109.7
N2 C48 H48B 109.7
C39 C48 H48B 109.7
H48A C48 H48B 108.2
C8 N1 C24 112.5(6)
C8 N1 S1 116.9(5)
C24 N1 S1 116.1(5)
C48 N2 C32 111.9(6)
C48 N2 S2 116.9(5)
C32 N2 S2 116.0(5)
O1 S1 O2 120.0(3)
O1 S1 N1 106.8(3)
O2 S1 N1 106.3(3)
O1 S1 C1 107.5(4)
O2 S1 C1 108.3(4)
N1 S1 C1 107.3(3)
O5 S2 O4 120.6(3)
O5 S2 N2 106.6(3)
O4 S2 N2 107.1(3)
O5 S2 C25 107.5(4)
O4 S2 C25 107.6(4)
N2 S2 C25 106.8(3)

loop_
_geom_bond_atom_site_label_1
_geom_bond_atom_site_label_2
_geom_bond_distance
C1 C7 1.406(11)
C1 C2 1.403(10)
C1 S1 1.734(8)
C2 C3 1.354(12)
C2 H2 0.9500
C3 C4 1.377(13)
C3 H3 0.9500
C4 C6 1.365(12)
C4 C5 1.511(12)
C5 H5A 0.9800
C5 H5B 0.9800
C5 H5C 0.9800
C6 C7 1.375(11)
C6 H6 0.9500
C7 H7 0.9500
C8 N1 1.468(9)
C8 C9 1.496(10)
C8 H8A 0.9900
C8 H8B 0.9900
C9 C10 1.305(10)
C9 C14 1.537(10)
C10 C11 1.472(11)
C10 H10 0.9500
C11 C12 1.529(11)
C11 H11A 0.9900
C11 H11B 0.9900
C12 C13 1.521(11)
C12 H12A 0.9900
C12 H12B 0.9900
C13 C14 1.512(10)
C13 H13A 0.9900
C13 H13B 0.9900
C14 C15 1.530(10)
C14 H14 1.0000
C15 C24 1.519(10)
C15 C16 1.545(9)
C15 H15 1.0000
C16 O3 1.221(8)
C16 C17 1.481(10)
C17 C18 1.360(10)
C17 C23 1.410(9)
C18 C19 1.380(10)
C18 H18 0.9500
C19 C20 1.378(10)
C19 H19 0.9500
C20 C22 1.407(11)
C20 C21 1.500(10)
C21 H21A 0.9800
C21 H21B 0.9800
C21 H21C 0.9800
C22 C23 1.357(10)
C22 H22 0.9500
C23 H23 0.9500
C24 N1 1.476(8)
C24 H24A 0.9900
C24 H24B 0.9900
C25 C26 1.388(11)
C25 C31 1.390(11)
C25 S2 1.752(8)
C26 C27 1.385(11)
C26 H26 0.9500
C27 C28 1.357(12)
C27 H27 0.9500
C28 C30 1.371(13)
C28 C29 1.480(12)
C29 H29A 0.9800
C29 H29B 0.9800
C29 H29C 0.9800
C30 C31 1.396(13)
C30 H30 0.9500
C31 H31 0.9500
C32 N2 1.467(9)
C32 C33 1.510(10)
C32 H32A 0.9900
C32 H32B 0.9900
C33 C34 1.328(10)
C33 C38 1.503(10)
C34 C35 1.473(11)
C34 H34 0.9500
C35 C36 1.518(11)
C35 H35A 0.9900
C35 H35B 0.9900
C36 C37 1.495(11)
C36 H36A 0.9900
C36 H36B 0.9900
C37 C38 1.511(10)
C37 H37A 0.9900
C37 H37B 0.9900
C38 C39 1.523(10)
C38 H38 1.0000
C39 C48 1.525(9)
C39 C40 1.527(10)
C39 H39 1.0000
C40 O6 1.220(8)
C40 C41 1.480(10)
C41 C42 1.390(9)
C41 C47 1.403(10)
C42 C43 1.365(10)
C42 H42 0.9500
C43 C44 1.387(11)
C43 H43 0.9500
C44 C46 1.399(10)
C44 C45 1.506(11)
C45 H45A 0.9800
C45 H45B 0.9800
C45 H45C 0.9800
C46 C47 1.374(10)
C46 H46 0.9500
C47 H47 0.9500
C48 N2 1.461(9)
C48 H48A 0.9900
C48 H48B 0.9900
N1 S1 1.642(6)
N2 S2 1.644(6)
O1 S1 1.417(6)
O2 S1 1.440(5)
O4 S2 1.425(6)
O5 S2 1.425(6)
